data_7211946
loop_
_publ_author_name
'Callear, Samantha K.'
'Hursthouse, Michael B.'
'Threlfall, Terence L.'

_publ_section_title
;
 A systematic study of the crystallisation products of a series of
 dicarboxylic acids with imidazole derivatives
;
_journal_issue 3
_journal_name_full CrystEngComm
_journal_page_first 898
_journal_paper_doi 10.1039/b917191f
_journal_volume 12
_journal_year 2010
_chemical_formula_sum 'C8 H10 N2 O4'
_chemical_formula_weight 198.18
_chemical_name_common 'Maleic Acid & 4-Methylimidazole'
_chemical_name_systematic
;
Maleic Acid & 4-Methylimidazole
;
_space_group_IT_number 14
_symmetry_cell_setting monoclinic
_symmetry_space_group_name_Hall '-P 2ybc'
_symmetry_space_group_name_H-M 'P 1 21/c 1'
_atom_sites_solution_hydrogens geom
_atom_sites_solution_primary direct
_atom_sites_solution_secondary difmap
_audit_creation_method SHELXL-97
_cell_angle_alpha 90.00
_cell_angle_beta 98.578(3)
_cell_angle_gamma 90.00
_cell_formula_units_Z 4
_cell_length_a 5.5883(2)
_cell_length_b 22.5838(12)
_cell_length_c 7.3581(4)
_cell_measurement_reflns_used 2048
_cell_measurement_temperature 120(2)
_cell_measurement_theta_max 27.48
_cell_measurement_theta_min 2.91
_cell_volume 918.24(8)
_computing_cell_refinement 'DENZO (Otwinowski & Minor, 1997) & COLLECT (Hooft, R.W.W., 1998)'
_computing_data_collection 'COLLECT (Hooft, R.W.W., 1998)'
_computing_data_reduction 'DENZO (Otwinowski & Minor, 1997) & COLLECT (Hooft, R.W.W., 1998)'
_computing_structure_refinement 'SHELXL-97 (Sheldrick, 1997)'
_diffrn_ambient_temperature 120(2)
_diffrn_detector_area_resol_mean 9.091
_diffrn_measured_fraction_theta_full 0.997
_diffrn_measured_fraction_theta_max 0.997
_diffrn_measurement_device_type 'Bruker-Nonius 95mm CCD camera on \k-goniostat'
_diffrn_measurement_method '\f & \w scans'
_diffrn_radiation_monochromator graphite
_diffrn_radiation_source 'Bruker-Nonius FR591 rotating anode'
_diffrn_radiation_type MoK\a
_diffrn_radiation_wavelength 0.71073
_diffrn_reflns_av_R_equivalents 0.0623
_diffrn_reflns_av_sigmaI/netI 0.0576
_diffrn_reflns_limit_h_max 6
_diffrn_reflns_limit_h_min -7
_diffrn_reflns_limit_k_max 29
_diffrn_reflns_limit_k_min -29
_diffrn_reflns_limit_l_max 9
_diffrn_reflns_limit_l_min -9
_diffrn_reflns_number 10396
_diffrn_reflns_theta_full 27.48
_diffrn_reflns_theta_max 27.48
_diffrn_reflns_theta_min 2.94
_exptl_absorpt_coefficient_mu 0.117
_exptl_absorpt_correction_T_max 0.9839
_exptl_absorpt_correction_T_min 0.9549
_exptl_absorpt_correction_type multi-scan
_exptl_absorpt_process_details 'SADABS V2.10 (Sheldrick, G.M., 2003)'
_exptl_crystal_colour colourless
_exptl_crystal_density_diffrn 1.434
_exptl_crystal_density_method 'not measured'
_exptl_crystal_description block
_exptl_crystal_F_000 416
_exptl_crystal_size_max 0.40
_exptl_crystal_size_mid 0.26
_exptl_crystal_size_min 0.14
_refine_diff_density_max 0.290
_refine_diff_density_min -0.376
_refine_diff_density_rms 0.099
_refine_ls_extinction_coef 0.034(6)
_refine_ls_extinction_expression Fc^*^=kFc[1+0.001xFc^2^\l^3^/sin(2\q)]^-1/4^
_refine_ls_extinction_method SHELXL
_refine_ls_goodness_of_fit_ref 1.045
_refine_ls_hydrogen_treatment constr
_refine_ls_matrix_type full
_refine_ls_number_parameters 130
_refine_ls_number_reflns 2102
_refine_ls_number_restraints 0
_refine_ls_restrained_S_all 1.045
_refine_ls_R_factor_all 0.0854
_refine_ls_R_factor_gt 0.0519
_refine_ls_shift/su_max 0.000
_refine_ls_shift/su_mean 0.000
_refine_ls_structure_factor_coef Fsqd
_refine_ls_weighting_details 'calc w=1/[\s^2^(Fo^2^)+(0.0806P)^2^+0.0504P] where P=(Fo^2^+2Fc^2^)/3'
_refine_ls_weighting_scheme calc
_refine_ls_wR_factor_gt 0.1248
_refine_ls_wR_factor_ref 0.1421
_reflns_number_gt 1467
_reflns_number_total 2102
_reflns_threshold_expression >2sigma(I)
_cod_data_source_file b917191f.txt
_cod_data_source_block 19
_cod_depositor_comments
;
The following automatic conversions were performed:

'_symmetry_cell_setting' value 'Monoclinic' changed to 'monoclinic'
according to /home/saulius/struct/CIF-dictionaries/cif_core.dic
dictionary named 'cif_core.dic' version 2.4.2 from 2011-04-26.

Automatic conversion script
Id: cif_fix_values 1891 2012-01-12 08:04:46Z andrius 
;
_cod_original_sg_symbol_H-M P21/c
_cod_database_code 7211946

loop_
_symmetry_equiv_pos_as_xyz
'x, y, z'
'-x, y+1/2, -z+1/2'
'-x, -y, -z'
'x, -y-1/2, z-1/2'

loop_
_atom_site_label
_atom_site_type_symbol
_atom_site_fract_x
_atom_site_fract_y
_atom_site_fract_z
_atom_site_U_iso_or_equiv
_atom_site_adp_type
_atom_site_occupancy
_atom_site_symmetry_multiplicity
_atom_site_calc_flag
_atom_site_refinement_flags
C1 C -0.0335(3) 0.59343(8) 0.8364(3) 0.0221(4) Uani 1 1 d .
C2 C -0.2414(3) 0.55630(8) 0.7509(3) 0.0242(4) Uani 1 1 d .
H2 H -0.3935 0.5759 0.7319 0.029 Uiso 1 1 calc R
C3 C -0.2461(3) 0.49960(8) 0.6971(3) 0.0232(4) Uani 1 1 d .
H3 H -0.4022 0.4851 0.6487 0.028 Uiso 1 1 calc R
C4 C -0.0467(3) 0.45520(8) 0.7003(3) 0.0231(4) Uani 1 1 d .
O1A O 0.1792(2) 0.57073(6) 0.87320(18) 0.0272(4) Uani 1 1 d .
O1B O -0.0743(2) 0.64605(6) 0.87330(18) 0.0271(4) Uani 1 1 d .
O4A O 0.1716(2) 0.46934(6) 0.76915(19) 0.0289(4) Uani 1 1 d .
H4 H 0.1753 0.5049 0.8031 0.043 Uiso 1 1 calc R
O4B O -0.1001(2) 0.40549(6) 0.63697(19) 0.0300(4) Uani 1 1 d .
C22 C 0.4765(3) 0.35864(8) 0.8538(3) 0.0233(4) Uani 1 1 d .
H22 H 0.4931 0.3999 0.8767 0.028 Uiso 1 1 calc R
C24 C 0.5503(3) 0.26232(8) 0.8574(3) 0.0235(4) Uani 1 1 d .
C25 C 0.3311(3) 0.27224(8) 0.7540(3) 0.0249(4) Uani 1 1 d .
H25 H 0.2256 0.2430 0.6936 0.030 Uiso 1 1 calc R
C26 C 0.6886(4) 0.20680(9) 0.9047(3) 0.0301(5) Uani 1 1 d .
H26A H 0.5987 0.1732 0.8443 0.045 Uiso 1 1 calc R
H26B H 0.7117 0.2010 1.0382 0.045 Uiso 1 1 calc R
H26C H 0.8468 0.2096 0.8630 0.045 Uiso 1 1 calc R
N21 N 0.2898(3) 0.33271(7) 0.7530(2) 0.0242(4) Uani 1 1 d .
H21 H 0.1612 0.3508 0.6951 0.029 Uiso 1 1 calc R
N23 N 0.6366(3) 0.31758(7) 0.9176(2) 0.0231(4) Uani 1 1 d .
H23 H 0.7760 0.3243 0.9874 0.028 Uiso 1 1 calc R

loop_
_atom_site_aniso_label
_atom_site_aniso_U_11
_atom_site_aniso_U_22
_atom_site_aniso_U_33
_atom_site_aniso_U_23
_atom_site_aniso_U_13
_atom_site_aniso_U_12
C1 0.0221(9) 0.0194(10) 0.0257(10) 0.0031(8) 0.0060(7) 0.0013(7)
C2 0.0198(9) 0.0224(10) 0.0300(11) 0.0042(8) 0.0021(7) 0.0014(7)
C3 0.0188(8) 0.0227(10) 0.0266(11) 0.0037(8) -0.0016(7) -0.0009(7)
C4 0.0214(9) 0.0219(10) 0.0254(10) 0.0001(8) 0.0018(7) -0.0036(7)
O1A 0.0184(6) 0.0221(7) 0.0396(8) -0.0042(6) -0.0006(5) 0.0006(5)
O1B 0.0278(7) 0.0182(7) 0.0353(8) -0.0004(6) 0.0048(6) 0.0021(5)
O4A 0.0207(6) 0.0173(7) 0.0472(9) -0.0078(6) -0.0004(5) 0.0007(5)
O4B 0.0294(7) 0.0207(7) 0.0382(9) -0.0046(6) -0.0004(6) -0.0028(6)
C22 0.0243(9) 0.0171(9) 0.0287(11) -0.0013(8) 0.0045(7) -0.0006(7)
C24 0.0300(10) 0.0179(10) 0.0243(11) 0.0004(7) 0.0102(7) -0.0023(7)
C25 0.0288(9) 0.0201(10) 0.0274(11) -0.0033(8) 0.0093(8) -0.0044(7)
C26 0.0384(11) 0.0197(10) 0.0336(12) -0.0010(8) 0.0101(8) 0.0036(8)
N21 0.0229(8) 0.0212(9) 0.0284(9) -0.0016(7) 0.0037(6) -0.0009(6)
N23 0.0233(8) 0.0186(8) 0.0271(9) -0.0016(6) 0.0028(6) -0.0008(6)

loop_
_atom_type_symbol
_atom_type_description
_atom_type_scat_dispersion_real
_atom_type_scat_dispersion_imag
_atom_type_scat_source
C C 0.0033 0.0016 'International Tables Vol C Tables 4.2.6.8 and 6.1.1.4'
H H 0.0000 0.0000 'International Tables Vol C Tables 4.2.6.8 and 6.1.1.4'
N N 0.0061 0.0033 'International Tables Vol C Tables 4.2.6.8 and 6.1.1.4'
O O 0.0106 0.0060 'International Tables Vol C Tables 4.2.6.8 and 6.1.1.4'

loop_
_geom_angle_atom_site_label_1
_geom_angle_atom_site_label_2
_geom_angle_atom_site_label_3
_geom_angle
O1B C1 O1A 121.83(16)
O1B C1 C2 118.07(15)
O1A C1 C2 120.09(16)
C3 C2 C1 129.86(17)
C3 C2 H2 115.1
C1 C2 H2 115.1
C2 C3 C4 130.86(17)
C2 C3 H3 114.6
C4 C3 H3 114.6
O4B C4 O4A 122.33(17)
O4B C4 C3 117.75(16)
O4A C4 C3 119.92(16)
C4 O4A H4 109.5
N21 C22 N23 108.85(16)
N21 C22 H22 125.6
N23 C22 H22 125.6
C25 C24 N23 105.77(16)
C25 C24 C26 131.54(17)
N23 C24 C26 122.69(16)
C24 C25 N21 107.50(16)
C24 C25 H25 126.3
N21 C25 H25 126.3
C24 C26 H26A 109.5
C24 C26 H26B 109.5
H26A C26 H26B 109.5
C24 C26 H26C 109.5
H26A C26 H26C 109.5
H26B C26 H26C 109.5
C22 N21 C25 108.46(15)
C22 N21 H21 125.8
C25 N21 H21 125.8
C22 N23 C24 109.41(16)
C22 N23 H23 125.3
C24 N23 H23 125.3

loop_
_geom_bond_atom_site_label_1
_geom_bond_atom_site_label_2
_geom_bond_distance
C1 O1B 1.247(2)
C1 O1A 1.285(2)
C1 C2 1.493(3)
C2 C3 1.340(3)
C2 H2 0.9500
C3 C4 1.496(3)
C3 H3 0.9500
C4 O4B 1.235(2)
C4 O4A 1.289(2)
O4A H4 0.8400
C22 N21 1.323(2)
C22 N23 1.325(2)
C22 H22 0.9500
C24 C25 1.360(3)
C24 N23 1.387(2)
C24 C26 1.487(3)
C25 N21 1.385(2)
C25 H25 0.9500
C26 H26A 0.9800
C26 H26B 0.9800
C26 H26C 0.9800
N21 H21 0.8800
N23 H23 0.8800

loop_
_geom_hbond_atom_site_label_D
_geom_hbond_atom_site_label_H
_geom_hbond_atom_site_label_A
_geom_hbond_distance_DH
_geom_hbond_distance_HA
_geom_hbond_distance_DA
_geom_hbond_angle_DHA
_geom_hbond_site_symmetry_A
O4A H4 O1A 0.84 1.57 2.4127(18) 178.0 .
N21 H21 O4B 0.88 1.91 2.761(2) 161.9 .
N23 H23 O1B 0.88 1.94 2.811(2) 169.6 3_667
N23 H23 O1A 0.88 2.58 3.0526(19) 114.6 3_667
